data_7241755
loop_
_publ_author_name
'Yang, Dongdong'
'Liu, Xiaxia'
'Lu, Liping'
'Zhu, Miaoli'

_publ_section_title
;
 Effects of two different solvents on the syntheses, structural diversity,
 and magnetic properties of six Mn(ii) complexes derived from
 3,3&#x2032;-((5-carboxy-1,3-phenylene)bis(oxy))dibenzoate and variable
 N-donor ligands
;
_journal_issue 46
_journal_name_full CrystEngComm
_journal_page_first 8088
_journal_page_last 8099
_journal_paper_doi 10.1039/D0CE01383H
_journal_volume 22
_journal_year 2020
_chemical_formula_moiety 'C39 H31 Mn N6 O10 [+ solvent = 8(H2 O)]'
_chemical_formula_sum 'C39 H47 Mn N6 O18'
_chemical_formula_weight 942.76
_space_group_crystal_system triclinic
_space_group_IT_number 2
_space_group_name_Hall '-P 1'
_space_group_name_H-M_alt 'P -1'
_atom_sites_solution_hydrogens mixed
_audit_creation_method SHELXL-2014/7
_audit_update_record
;
2020-05-30 deposited with the CCDC.	2020-10-23 downloaded from the CCDC.
;
_cell_angle_alpha 105.212(3)
_cell_angle_beta 92.722(4)
_cell_angle_gamma 107.323(3)
_cell_formula_units_Z 2
_cell_length_a 11.4113(14)
_cell_length_b 13.9536(16)
_cell_length_c 14.7230(18)
_cell_measurement_reflns_used 4378
_cell_measurement_temperature 298(2)
_cell_measurement_theta_max 23.47
_cell_measurement_theta_min 2.84
_cell_volume 2139.4(4)
_computing_cell_refinement 'Bruker SAINT'
_computing_data_collection 'Bruker APEX2'
_computing_data_reduction 'Bruker SAINT'
_computing_molecular_graphics 'Bruker SHELXTL'
_computing_publication_material 'Bruker SHELXTL'
_computing_structure_refinement 'SHELXL-2014 (Sheldrick 2014)'
_computing_structure_solution 'SHELXS-97 (Sheldrick 2008)'
_diffrn_ambient_temperature 298(2)
_diffrn_measured_fraction_theta_full 0.983
_diffrn_measured_fraction_theta_max 0.983
_diffrn_measurement_device_type 'Bruker APEX-II CCD'
_diffrn_measurement_method '\f and \w scans'
_diffrn_radiation_type MoK\a
_diffrn_radiation_wavelength 0.71073
_diffrn_reflns_av_R_equivalents 0.0742
_diffrn_reflns_av_unetI/netI 0.1394
_diffrn_reflns_Laue_measured_fraction_full 0.983
_diffrn_reflns_Laue_measured_fraction_max 0.983
_diffrn_reflns_limit_h_max 15
_diffrn_reflns_limit_h_min -15
_diffrn_reflns_limit_k_max 18
_diffrn_reflns_limit_k_min -14
_diffrn_reflns_limit_l_max 19
_diffrn_reflns_limit_l_min -19
_diffrn_reflns_number 24377
_diffrn_reflns_point_group_measured_fraction_full 0.983
_diffrn_reflns_point_group_measured_fraction_max 0.983
_diffrn_reflns_theta_full 25.242
_diffrn_reflns_theta_max 28.246
_diffrn_reflns_theta_min 2.838
_exptl_absorpt_coefficient_mu 0.393
_exptl_absorpt_correction_type multi-scan
_exptl_absorpt_process_details SADABS
_exptl_crystal_colour colourless
_exptl_crystal_density_diffrn 1.463
_exptl_crystal_description block
_exptl_crystal_F_000 984
_exptl_crystal_size_max 0.25
_exptl_crystal_size_mid 0.2
_exptl_crystal_size_min 0.2
_exptl_transmission_factor_max 0.7457
_exptl_transmission_factor_min 0.6341
_refine_diff_density_max 0.481
_refine_diff_density_min -0.297
_refine_diff_density_rms 0.062
_refine_ls_extinction_method none
_refine_ls_goodness_of_fit_ref 0.976
_refine_ls_hydrogen_treatment constr
_refine_ls_matrix_type full
_refine_ls_number_parameters 505
_refine_ls_number_reflns 10409
_refine_ls_number_restraints 36
_refine_ls_restrained_S_all 0.991
_refine_ls_R_factor_all 0.1555
_refine_ls_R_factor_gt 0.0658
_refine_ls_shift/su_max 0.000
_refine_ls_shift/su_mean 0.000
_refine_ls_structure_factor_coef Fsqd
_refine_ls_weighting_details 'w=1/[\s^2^(Fo^2^)+(0.0657P)^2^] where P=(Fo^2^+2Fc^2^)/3'
_refine_ls_weighting_scheme calc
_refine_ls_wR_factor_gt 0.1336
_refine_ls_wR_factor_ref 0.1613
_reflns_Friedel_coverage 0.000
_reflns_number_gt 5070
_reflns_number_total 10409
_reflns_threshold_expression 'I > 2\s(I)'
_cod_data_source_file d0ce01383h2.cif
_cod_data_source_block complex2b
_cod_database_code 7241755
_shelx_shelxl_version_number 2014/7
_shelx_space_group_comment
;
The symmetry employed for this shelxl refinement is uniquely defined
by the following loop, which should always be used as a source of
symmetry information in preference to the above space-group names.
They are only intended as comments.
;

loop_
_space_group_symop_operation_xyz
'x, y, z'
'-x, -y, -z'

loop_
_atom_site_label
_atom_site_type_symbol
_atom_site_fract_x
_atom_site_fract_y
_atom_site_fract_z
_atom_site_U_iso_or_equiv
_atom_site_adp_type
_atom_site_occupancy
_atom_site_site_symmetry_order
_atom_site_calc_flag
_atom_site_refinement_flags_posn
_atom_site_refinement_flags_adp
_atom_site_refinement_flags_occupancy
_atom_site_disorder_assembly
_atom_site_disorder_group
Mn1 Mn 0.42436(4) 0.38070(4) 0.35838(4) 0.02672(15) Uani 1 1 d . U . . .
O1 O -0.4018(2) 0.1414(2) 0.18709(18) 0.0562(8) Uani 1 1 d . . . . .
H1 H -0.4444 0.1188 0.1349 0.084 Uiso 1 1 calc R U . . .
O2 O -0.3484(2) -0.0019(2) 0.13390(17) 0.0538(8) Uani 1 1 d . . . . .
O3 O -0.1487(2) 0.32479(17) 0.50669(17) 0.0430(7) Uani 1 1 d . . . . .
O4 O -0.0585(2) 0.00512(19) 0.40821(17) 0.0462(7) Uani 1 1 d . . . . .
O5 O 0.3076(2) 0.42713(17) 0.45995(17) 0.0403(6) Uani 1 1 d . . . . .
O6 O 0.3895(2) 0.57742(17) 0.57459(16) 0.0355(6) Uani 1 1 d . U . . .
O7 O 0.2143(3) -0.0253(2) 0.1565(2) 0.0664(8) Uani 1 1 d . . . . .
H7 H 0.2632 -0.0211 0.1175 0.100 Uiso 1 1 calc R U . . .
O8 O 0.1542(4) -0.1931(3) 0.0744(3) 0.1077(13) Uani 1 1 d . U . . .
O9 O 0.5061(2) 0.31028(18) 0.22584(16) 0.0443(6) Uani 1 1 d . . . . .
H9A H 0.5534 0.2755 0.2242 0.066 Uiso 1 1 d R U . . .
H9B H 0.4796 0.3029 0.1710 0.066 Uiso 1 1 d R U . . .
N1 N 0.3772(2) 0.2288(2) 0.3954(2) 0.0335(7) Uani 1 1 d . . . . .
N2 N 0.3587(2) 0.0664(2) 0.3956(2) 0.0319(7) Uani 1 1 d . . . . .
N3 N 0.4695(3) -0.3109(2) 0.3204(2) 0.0355(7) Uani 1 1 d . . . . .
N4 N 0.4735(3) 0.5337(2) 0.3250(2) 0.0400(8) Uani 1 1 d . . . . .
N5 N 0.2496(3) 0.3115(2) 0.2533(2) 0.0375(7) Uani 1 1 d . . . . .
N6 N 0.1054(3) 0.1895(2) 0.1427(2) 0.0411(8) Uani 1 1 d . . . . .
C1 C -0.2572(3) 0.1113(3) 0.2871(2) 0.0335(8) Uani 1 1 d . . . . .
C2 C -0.2372(3) 0.2066(3) 0.3560(3) 0.0361(8) Uani 1 1 d . . . . .
H2 H -0.2780 0.2525 0.3467 0.043 Uiso 1 1 calc R U . . .
C3 C -0.1574(3) 0.2325(3) 0.4374(2) 0.0327(8) Uani 1 1 d . . . . .
C4 C -0.0968(3) 0.1645(3) 0.4537(2) 0.0353(8) Uani 1 1 d . . . . .
H4 H -0.0436 0.1820 0.5097 0.042 Uiso 1 1 calc R U . . .
C5 C -0.1173(3) 0.0704(3) 0.3849(2) 0.0332(8) Uani 1 1 d . . . . .
C6 C -0.1972(3) 0.0426(3) 0.3025(2) 0.0346(8) Uani 1 1 d . . . . .
H6 H -0.2110 -0.0218 0.2575 0.042 Uiso 1 1 calc R U . . .
C7 C -0.3421(3) 0.0799(3) 0.1950(3) 0.0386(9) Uani 1 1 d . . . . .
C8 C -0.0343(3) 0.3867(2) 0.5603(2) 0.0331(8) Uani 1 1 d . . . . .
C9 C 0.0745(3) 0.4025(2) 0.5217(2) 0.0306(8) Uani 1 1 d . . . . .
H9 H 0.0752 0.3659 0.4592 0.037 Uiso 1 1 calc R U . . .
C10 C 0.1840(3) 0.4738(2) 0.5767(2) 0.0268(7) Uani 1 1 d . . . . .
C11 C 0.1811(3) 0.5274(2) 0.6703(2) 0.0350(8) Uani 1 1 d . . . . .
H11 H 0.2531 0.5765 0.7071 0.042 Uiso 1 1 calc R U . . .
C12 C 0.0714(3) 0.5078(3) 0.7083(3) 0.0456(10) Uani 1 1 d . . . . .
H12 H 0.0701 0.5425 0.7712 0.055 Uiso 1 1 calc R U . . .
C13 C -0.0369(3) 0.4368(3) 0.6536(3) 0.0436(10) Uani 1 1 d . . . . .
H13 H -0.1106 0.4231 0.6797 0.052 Uiso 1 1 calc R U . . .
C14 C 0.3040(3) 0.4945(2) 0.5346(2) 0.0281(7) Uani 1 1 d . U . . .
C15 C -0.0470(4) -0.0767(3) 0.3356(3) 0.0430(9) Uani 1 1 d . . . . .
C16 C 0.0380(3) -0.0578(3) 0.2737(3) 0.0432(9) Uani 1 1 d . . . . .
H16 H 0.0849 0.0106 0.2774 0.052 Uiso 1 1 calc R U . . .
C17 C 0.0529(4) -0.1412(3) 0.2064(3) 0.0497(10) Uani 1 1 d . . . . .
C18 C -0.0165(5) -0.2438(3) 0.2009(4) 0.0739(14) Uani 1 1 d . . . . .
H18 H -0.0051 -0.3000 0.1560 0.089 Uiso 1 1 calc R U . . .
C19 C -0.1017(5) -0.2614(3) 0.2621(4) 0.0788(15) Uani 1 1 d . . . . .
H19 H -0.1495 -0.3297 0.2580 0.095 Uiso 1 1 calc R U . . .
C20 C -0.1167(4) -0.1776(3) 0.3302(3) 0.0607(12) Uani 1 1 d . . . . .
H20 H -0.1740 -0.1897 0.3722 0.073 Uiso 1 1 calc R U . . .
C21 C 0.1446(5) -0.1226(4) 0.1394(3) 0.0647(13) Uani 1 1 d . . . . .
C22 C 0.4164(3) 0.1481(2) 0.3635(2) 0.0328(8) Uani 1 1 d . . . . .
H22 H 0.4769 0.1475 0.3234 0.039 Uiso 1 1 calc R U . . .
C23 C 0.2895(3) 0.1962(3) 0.4516(3) 0.0426(9) Uani 1 1 d . . . . .
H23 H 0.2447 0.2368 0.4842 0.051 Uiso 1 1 calc R U . . .
C24 C 0.2774(3) 0.0975(3) 0.4527(3) 0.0440(10) Uani 1 1 d . . . . .
H24 H 0.2247 0.0584 0.4856 0.053 Uiso 1 1 calc R U . . .
C25 C 0.3825(3) -0.0318(2) 0.3754(3) 0.0332(8) Uani 1 1 d . . . . .
C26 C 0.3687(3) -0.0869(2) 0.4420(3) 0.0385(9) Uani 1 1 d . . . . .
H26 H 0.3405 -0.0619 0.4989 0.046 Uiso 1 1 calc R U . . .
C27 C 0.3969(3) -0.1788(2) 0.4235(3) 0.0374(9) Uani 1 1 d . . . . .
H27 H 0.3874 -0.2162 0.4679 0.045 Uiso 1 1 calc R U . . .
C28 C 0.4391(3) -0.2158(2) 0.3396(3) 0.0353(8) Uani 1 1 d . . . . .
C29 C 0.4504(4) -0.1617(3) 0.2728(3) 0.0478(10) Uani 1 1 d . . . . .
H29 H 0.4772 -0.1874 0.2155 0.057 Uiso 1 1 calc R U . . .
C30 C 0.4222(3) -0.0693(3) 0.2905(3) 0.0436(10) Uani 1 1 d . . . . .
H30 H 0.4301 -0.0328 0.2454 0.052 Uiso 1 1 calc R U . . .
C31 C 0.5485(4) -0.3385(3) 0.2587(3) 0.0635(13) Uani 1 1 d . . . . .
H31 H 0.5918 -0.2999 0.2212 0.076 Uiso 1 1 calc R U . . .
C32 C 0.5504(4) 0.5670(3) 0.2638(3) 0.0613(13) Uani 1 1 d . . . . .
H32 H 0.5977 0.5297 0.2301 0.074 Uiso 1 1 calc R U . . .
C33 C 0.4264(3) 0.6105(3) 0.3611(3) 0.0398(9) Uani 1 1 d . . . . .
C34 C 0.2248(3) 0.2250(3) 0.1836(3) 0.0421(9) Uani 1 1 d . . . . .
H34 H 0.2826 0.1916 0.1644 0.050 Uiso 1 1 calc R U . . .
C35 C 0.1392(3) 0.3323(3) 0.2581(3) 0.0503(11) Uani 1 1 d . . . . .
H35 H 0.1273 0.3890 0.3019 0.060 Uiso 1 1 calc R U . . .
C36 C 0.0508(3) 0.2590(3) 0.1905(3) 0.0563(12) Uani 1 1 d . . . . .
H36 H -0.0311 0.2561 0.1787 0.068 Uiso 1 1 calc R U . . .
C37 C 0.0502(3) 0.0941(3) 0.0685(2) 0.0343(8) Uani 1 1 d . U . . .
C38 C 0.1132(3) 0.0675(3) -0.0061(3) 0.0430(9) Uani 1 1 d . U . . .
H38 H 0.1894 0.1134 -0.0104 0.052 Uiso 1 1 calc R U . . .
C39 C -0.0633(3) 0.0273(3) 0.0746(2) 0.0443(10) Uani 1 1 d . . . . .
H39 H -0.1062 0.0462 0.1248 0.053 Uiso 1 1 calc R U . . .
O10 O 0.3839(3) 0.0333(3) 0.0585(2) 0.0939(12) Uani 1 1 d . . . . .
H10A H 0.3588 0.0617 0.0228 0.141 Uiso 1 1 d R U . . .
H10B H 0.4061 -0.0139 0.0260 0.141 Uiso 1 1 d R U . . .

loop_
_atom_site_aniso_label
_atom_site_aniso_U_11
_atom_site_aniso_U_22
_atom_site_aniso_U_33
_atom_site_aniso_U_23
_atom_site_aniso_U_13
_atom_site_aniso_U_12
Mn1 0.0256(3) 0.0159(2) 0.0350(3) 0.0034(2) 0.0012(2) 0.0053(2)
O1 0.0600(18) 0.0695(19) 0.0448(16) 0.0082(14) -0.0088(14) 0.0389(16)
O2 0.0566(18) 0.0641(19) 0.0361(15) -0.0053(14) -0.0025(14) 0.0315(16)
O3 0.0254(13) 0.0334(14) 0.0569(16) -0.0058(13) 0.0025(12) 0.0070(11)
O4 0.0605(17) 0.0471(16) 0.0389(15) 0.0106(13) 0.0004(13) 0.0316(14)
O5 0.0310(13) 0.0328(13) 0.0476(15) -0.0003(12) 0.0116(12) 0.0059(11)
O6 0.0278(11) 0.0301(11) 0.0421(12) 0.0045(10) -0.0006(10) 0.0058(9)
O7 0.064(2) 0.074(2) 0.066(2) 0.0239(18) 0.0235(17) 0.0238(18)
O8 0.117(3) 0.092(2) 0.102(2) 0.0006(19) 0.051(2) 0.035(2)
O9 0.0436(15) 0.0447(15) 0.0427(15) 0.0040(12) 0.0035(13) 0.0195(13)
N1 0.0335(16) 0.0220(14) 0.0459(18) 0.0100(14) 0.0084(15) 0.0095(13)
N2 0.0343(16) 0.0232(14) 0.0440(17) 0.0166(14) 0.0107(15) 0.0107(13)
N3 0.0446(18) 0.0244(15) 0.0440(18) 0.0133(14) 0.0156(15) 0.0159(14)
N4 0.0466(19) 0.0254(15) 0.054(2) 0.0184(15) 0.0122(17) 0.0136(15)
N5 0.0359(17) 0.0320(16) 0.0413(18) 0.0004(14) -0.0007(15) 0.0161(14)
N6 0.0338(17) 0.0419(18) 0.0372(17) -0.0051(15) -0.0049(15) 0.0132(15)
C1 0.0267(18) 0.0340(19) 0.037(2) 0.0090(17) 0.0055(17) 0.0072(16)
C2 0.0256(18) 0.036(2) 0.049(2) 0.0135(18) 0.0063(18) 0.0110(16)
C3 0.0219(17) 0.0285(18) 0.042(2) 0.0048(17) 0.0064(17) 0.0042(15)
C4 0.0276(18) 0.039(2) 0.034(2) 0.0086(17) -0.0011(16) 0.0048(16)
C5 0.0332(19) 0.0308(19) 0.038(2) 0.0124(17) 0.0093(17) 0.0112(16)
C6 0.0311(19) 0.037(2) 0.034(2) 0.0060(17) 0.0050(17) 0.0108(17)
C7 0.0287(19) 0.059(3) 0.035(2) 0.017(2) 0.0089(17) 0.0199(19)
C8 0.0278(18) 0.0246(17) 0.040(2) 0.0026(16) 0.0028(17) 0.0051(15)
C9 0.0291(18) 0.0230(17) 0.0343(19) 0.0023(15) 0.0065(16) 0.0055(15)
C10 0.0265(17) 0.0196(16) 0.0336(18) 0.0058(15) 0.0050(16) 0.0080(14)
C11 0.0312(19) 0.0273(18) 0.037(2) -0.0018(16) 0.0036(17) 0.0054(16)
C12 0.046(2) 0.041(2) 0.039(2) -0.0046(18) 0.013(2) 0.012(2)
C13 0.034(2) 0.043(2) 0.049(2) 0.0036(19) 0.0180(19) 0.0131(18)
C14 0.0275(14) 0.0255(14) 0.0333(15) 0.0087(12) 0.0042(12) 0.0112(12)
C15 0.050(2) 0.044(2) 0.040(2) 0.011(2) 0.001(2) 0.024(2)
C16 0.046(2) 0.039(2) 0.049(2) 0.0156(19) 0.005(2) 0.0185(19)
C17 0.052(3) 0.054(3) 0.048(2) 0.013(2) 0.012(2) 0.024(2)
C18 0.085(4) 0.045(3) 0.090(4) 0.010(3) 0.025(3) 0.025(3)
C19 0.084(4) 0.041(3) 0.103(4) 0.015(3) 0.036(3) 0.009(3)
C20 0.071(3) 0.050(3) 0.070(3) 0.026(2) 0.027(3) 0.022(2)
C21 0.073(3) 0.060(3) 0.060(3) 0.006(3) 0.012(3) 0.030(3)
C22 0.0350(19) 0.0283(18) 0.042(2) 0.0163(17) 0.0163(17) 0.0130(16)
C23 0.047(2) 0.031(2) 0.056(2) 0.0159(19) 0.024(2) 0.0182(19)
C24 0.052(2) 0.033(2) 0.058(2) 0.0228(19) 0.030(2) 0.0156(19)
C25 0.0322(19) 0.0222(17) 0.047(2) 0.0111(17) 0.0076(18) 0.0099(15)
C26 0.047(2) 0.0280(19) 0.043(2) 0.0113(17) 0.0141(19) 0.0131(18)
C27 0.047(2) 0.0244(18) 0.048(2) 0.0198(17) 0.0151(19) 0.0115(17)
C28 0.040(2) 0.0219(17) 0.049(2) 0.0143(17) 0.0082(18) 0.0135(16)
C29 0.074(3) 0.037(2) 0.049(2) 0.0223(19) 0.025(2) 0.031(2)
C30 0.065(3) 0.037(2) 0.044(2) 0.0231(19) 0.019(2) 0.027(2)
C31 0.083(3) 0.045(2) 0.088(3) 0.041(2) 0.051(3) 0.034(2)
C32 0.079(3) 0.043(2) 0.087(3) 0.032(2) 0.049(3) 0.039(2)
C33 0.049(2) 0.0210(17) 0.052(2) 0.0158(17) 0.002(2) 0.0111(17)
C34 0.031(2) 0.039(2) 0.048(2) -0.0047(19) -0.0032(18) 0.0151(18)
C35 0.048(2) 0.046(2) 0.049(2) -0.010(2) -0.002(2) 0.025(2)
C36 0.037(2) 0.063(3) 0.058(3) -0.008(2) -0.008(2) 0.025(2)
C37 0.0310(14) 0.0358(15) 0.0312(15) 0.0026(12) 0.0000(13) 0.0105(13)
C38 0.0351(15) 0.0442(16) 0.0426(16) 0.0070(13) 0.0090(14) 0.0065(13)
C39 0.0294(19) 0.057(3) 0.034(2) -0.0038(19) 0.0042(18) 0.0110(19)
O10 0.0502(18) 0.173(4) 0.056(2) 0.034(2) 0.0103(16) 0.031(2)

loop_
_atom_type_symbol
_atom_type_description
_atom_type_scat_dispersion_real
_atom_type_scat_dispersion_imag
_atom_type_scat_source
C C 0.0033 0.0016 'International Tables Vol C Tables 4.2.6.8 and 6.1.1.4'
H H 0.0000 0.0000 'International Tables Vol C Tables 4.2.6.8 and 6.1.1.4'
Mn Mn 0.3368 0.7283 'International Tables Vol C Tables 4.2.6.8 and 6.1.1.4'
N N 0.0061 0.0033 'International Tables Vol C Tables 4.2.6.8 and 6.1.1.4'
O O 0.0106 0.0060 'International Tables Vol C Tables 4.2.6.8 and 6.1.1.4'

loop_
_geom_angle_atom_site_label_1
_geom_angle_atom_site_label_2
_geom_angle_atom_site_label_3
_geom_angle
_geom_angle_site_symmetry_1
_geom_angle_site_symmetry_3
_geom_angle_publ_flag
O6 Mn1 O5 110.85(9) 2_666 . ?
O6 Mn1 N4 89.37(10) 2_666 . ?
O5 Mn1 N4 92.24(10) . . ?
O6 Mn1 N1 89.68(9) 2_666 . ?
O5 Mn1 N1 87.25(10) . . ?
N4 Mn1 N1 178.69(11) . . ?
O6 Mn1 N5 163.70(9) 2_666 . ?
O5 Mn1 N5 85.21(10) . . ?
N4 Mn1 N5 92.89(11) . . ?
N1 Mn1 N5 88.27(10) . . ?
O6 Mn1 O9 82.49(8) 2_666 . ?
O5 Mn1 O9 166.48(8) . . ?
N4 Mn1 O9 90.03(10) . . ?
N1 Mn1 O9 90.75(9) . . ?
N5 Mn1 O9 81.37(9) . . ?
C7 O1 H1 109.5 . . ?
C3 O3 C8 119.5(2) . . ?
C5 O4 C15 118.2(3) . . ?
C14 O5 Mn1 144.7(2) . . ?
C14 O6 Mn1 136.4(2) . 2_666 ?
C21 O7 H7 109.5 . . ?
Mn1 O9 H9A 125.9 . . ?
Mn1 O9 H9B 124.9 . . ?
H9A O9 H9B 107.6 . . ?
C22 N1 C23 104.4(3) . . ?
C22 N1 Mn1 129.3(2) . . ?
C23 N1 Mn1 126.0(2) . . ?
C22 N2 C24 106.6(3) . . ?
C22 N2 C25 125.9(3) . . ?
C24 N2 C25 127.5(3) . . ?
C33 N3 C31 107.8(3) 1_545 . ?
C33 N3 C28 126.0(3) 1_545 . ?
C31 N3 C28 126.2(3) . . ?
C33 N4 C32 106.4(3) . . ?
C33 N4 Mn1 124.7(2) . . ?
C32 N4 Mn1 128.8(2) . . ?
C34 N5 C35 104.6(3) . . ?
C34 N5 Mn1 124.1(2) . . ?
C35 N5 Mn1 129.8(2) . . ?
C34 N6 C36 106.3(3) . . ?
C34 N6 C37 124.8(3) . . ?
C36 N6 C37 128.8(3) . . ?
C6 C1 C2 119.5(3) . . ?
C6 C1 C7 118.5(3) . . ?
C2 C1 C7 122.0(3) . . ?
C3 C2 C1 119.9(3) . . ?
C3 C2 H2 120.0 . . ?
C1 C2 H2 120.0 . . ?
C2 C3 C4 121.1(3) . . ?
C2 C3 O3 117.2(3) . . ?
C4 C3 O3 121.4(3) . . ?
C5 C4 C3 118.4(3) . . ?
C5 C4 H4 120.8 . . ?
C3 C4 H4 120.8 . . ?
C6 C5 O4 123.5(3) . . ?
C6 C5 C4 121.5(3) . . ?
O4 C5 C4 114.9(3) . . ?
C5 C6 C1 119.5(3) . . ?
C5 C6 H6 120.2 . . ?
C1 C6 H6 120.2 . . ?
O2 C7 O1 125.1(3) . . ?
O2 C7 C1 118.7(3) . . ?
O1 C7 C1 116.2(3) . . ?
C9 C8 C13 121.2(3) . . ?
C9 C8 O3 122.5(3) . . ?
C13 C8 O3 116.2(3) . . ?
C8 C9 C10 119.7(3) . . ?
C8 C9 H9 120.1 . . ?
C10 C9 H9 120.1 . . ?
C11 C10 C9 119.3(3) . . ?
C11 C10 C14 120.2(3) . . ?
C9 C10 C14 120.5(3) . . ?
C12 C11 C10 119.8(3) . . ?
C12 C11 H11 120.1 . . ?
C10 C11 H11 120.1 . . ?
C11 C12 C13 120.7(3) . . ?
C11 C12 H12 119.7 . . ?
C13 C12 H12 119.7 . . ?
C8 C13 C12 119.2(3) . . ?
C8 C13 H13 120.4 . . ?
C12 C13 H13 120.4 . . ?
O6 C14 O5 125.4(3) . . ?
O6 C14 C10 118.0(3) . . ?
O5 C14 C10 116.6(3) . . ?
C20 C15 C16 120.5(4) . . ?
C20 C15 O4 118.6(4) . . ?
C16 C15 O4 120.7(3) . . ?
C17 C16 C15 119.3(4) . . ?
C17 C16 H16 120.4 . . ?
C15 C16 H16 120.4 . . ?
C16 C17 C18 120.6(4) . . ?
C16 C17 C21 120.1(4) . . ?
C18 C17 C21 119.3(4) . . ?
C19 C18 C17 119.6(4) . . ?
C19 C18 H18 120.2 . . ?
C17 C18 H18 120.2 . . ?
C18 C19 C20 120.0(4) . . ?
C18 C19 H19 120.0 . . ?
C20 C19 H19 120.0 . . ?
C15 C20 C19 120.0(4) . . ?
C15 C20 H20 120.0 . . ?
C19 C20 H20 120.0 . . ?
O8 C21 O7 122.8(5) . . ?
O8 C21 C17 122.3(5) . . ?
O7 C21 C17 114.8(4) . . ?
N1 C22 N2 112.3(3) . . ?
N1 C22 H22 123.9 . . ?
N2 C22 H22 123.9 . . ?
C24 C23 N1 110.7(3) . . ?
C24 C23 H23 124.7 . . ?
N1 C23 H23 124.7 . . ?
C23 C24 N2 106.0(3) . . ?
C23 C24 H24 127.0 . . ?
N2 C24 H24 127.0 . . ?
C30 C25 C26 120.4(3) . . ?
C30 C25 N2 119.5(3) . . ?
C26 C25 N2 120.1(3) . . ?
C27 C26 C25 119.6(3) . . ?
C27 C26 H26 120.2 . . ?
C25 C26 H26 120.2 . . ?
C26 C27 C28 120.5(3) . . ?
C26 C27 H27 119.8 . . ?
C28 C27 H27 119.8 . . ?
C27 C28 C29 119.8(3) . . ?
C27 C28 N3 120.6(3) . . ?
C29 C28 N3 119.6(3) . . ?
C28 C29 C30 120.3(4) . . ?
C28 C29 H29 119.8 . . ?
C30 C29 H29 119.8 . . ?
C25 C30 C29 119.5(3) . . ?
C25 C30 H30 120.2 . . ?
C29 C30 H30 120.2 . . ?
C32 C31 N3 105.9(3) 1_545 . ?
C32 C31 H31 127.0 1_545 . ?
N3 C31 H31 127.0 . . ?
C31 C32 N4 110.6(3) 1_565 . ?
C31 C32 H32 124.7 1_565 . ?
N4 C32 H32 124.7 . . ?
N4 C33 N3 109.2(3) . 1_565 ?
N5 C34 N6 112.4(3) . . ?
N5 C34 H34 123.8 . . ?
N6 C34 H34 123.8 . . ?
C36 C35 N5 110.4(3) . . ?
C36 C35 H35 124.8 . . ?
N5 C35 H35 124.8 . . ?
C35 C36 N6 106.3(3) . . ?
C35 C36 H36 126.8 . . ?
N6 C36 H36 126.8 . . ?
C38 C37 C39 120.5(3) . . ?
C38 C37 N6 119.8(3) . . ?
C39 C37 N6 119.7(3) . . ?
C39 C38 C37 119.7(3) 2 . ?
C39 C38 H38 120.1 2 . ?
C37 C38 H38 120.1 . . ?
C38 C39 C37 119.8(3) 2 . ?
C38 C39 H39 120.1 2 . ?
C37 C39 H39 120.1 . . ?
H10A O10 H10B 108.0 . . ?

loop_
_geom_bond_atom_site_label_1
_geom_bond_atom_site_label_2
_geom_bond_distance
_geom_bond_site_symmetry_2
_geom_bond_publ_flag
Mn1 O6 2.142(2) 2_666 ?
Mn1 O5 2.151(2) . ?
Mn1 N4 2.231(3) . ?
Mn1 N1 2.244(3) . ?
Mn1 N5 2.254(3) . ?
Mn1 O9 2.314(2) . ?
O1 C7 1.268(4) . ?
O1 H1 0.8200 . ?
O2 C7 1.234(4) . ?
O3 C3 1.391(4) . ?
O3 C8 1.394(4) . ?
O4 C5 1.379(4) . ?
O4 C15 1.387(4) . ?
O5 C14 1.256(4) . ?
O6 C14 1.246(4) . ?
O6 Mn1 2.142(2) 2_666 ?
O7 C21 1.303(5) . ?
O7 H7 0.8200 . ?
O8 C21 1.215(5) . ?
O9 H9A 0.8232 . ?
O9 H9B 0.8179 . ?
N1 C22 1.314(4) . ?
N1 C23 1.378(4) . ?
N2 C22 1.350(4) . ?
N2 C24 1.371(4) . ?
N2 C25 1.434(4) . ?
N3 C33 1.362(4) 1_545 ?
N3 C31 1.374(4) . ?
N3 C28 1.431(4) . ?
N4 C33 1.339(4) . ?
N4 C32 1.360(5) . ?
N5 C34 1.307(4) . ?
N5 C35 1.375(4) . ?
N6 C34 1.352(4) . ?
N6 C36 1.366(4) . ?
N6 C37 1.426(4) . ?
C1 C6 1.390(4) . ?
C1 C2 1.392(4) . ?
C1 C7 1.510(5) . ?
C2 C3 1.367(4) . ?
C2 H2 0.9300 . ?
C3 C4 1.389(4) . ?
C4 C5 1.379(4) . ?
C4 H4 0.9300 . ?
C5 C6 1.374(4) . ?
C6 H6 0.9300 . ?
C8 C9 1.372(4) . ?
C8 C13 1.374(5) . ?
C9 C10 1.396(4) . ?
C9 H9 0.9300 . ?
C10 C11 1.392(4) . ?
C10 C14 1.511(4) . ?
C11 C12 1.378(4) . ?
C11 H11 0.9300 . ?
C12 C13 1.384(5) . ?
C12 H12 0.9300 . ?
C13 H13 0.9300 . ?
C15 C20 1.375(5) . ?
C15 C16 1.378(5) . ?
C16 C17 1.377(5) . ?
C16 H16 0.9300 . ?
C17 C18 1.393(6) . ?
C17 C21 1.485(6) . ?
C18 C19 1.369(6) . ?
C18 H18 0.9300 . ?
C19 C20 1.386(6) . ?
C19 H19 0.9300 . ?
C20 H20 0.9300 . ?
C22 H22 0.9300 . ?
C23 C24 1.348(4) . ?
C23 H23 0.9300 . ?
C24 H24 0.9300 . ?
C25 C30 1.377(5) . ?
C25 C26 1.383(5) . ?
C26 C27 1.377(4) . ?
C26 H26 0.9300 . ?
C27 C28 1.375(5) . ?
C27 H27 0.9300 . ?
C28 C29 1.378(5) . ?
C29 C30 1.382(4) . ?
C29 H29 0.9300 . ?
C30 H30 0.9300 . ?
C31 C32 1.346(5) 1_545 ?
C31 H31 0.9300 . ?
C32 C31 1.346(5) 1_565 ?
C32 H32 0.9300 . ?
C33 N3 1.362(4) 1_565 ?
C34 H34 0.9300 . ?
C35 C36 1.346(5) . ?
C35 H35 0.9300 . ?
C36 H36 0.9300 . ?
C37 C38 1.372(4) . ?
C37 C39 1.375(5) . ?
C38 C39 1.373(5) 2 ?
C38 H38 0.9300 . ?
C39 C38 1.373(5) 2 ?
C39 H39 0.9300 . ?
O10 H10A 0.8228 . ?
O10 H10B 0.8207 . ?

loop_
_geom_torsion_atom_site_label_1
_geom_torsion_atom_site_label_2
_geom_torsion_atom_site_label_3
_geom_torsion_atom_site_label_4
_geom_torsion
_geom_torsion_site_symmetry_1
_geom_torsion_site_symmetry_2
_geom_torsion_site_symmetry_3
_geom_torsion_site_symmetry_4
_geom_torsion_publ_flag
C6 C1 C2 C3 1.0(5) . . . . ?
C7 C1 C2 C3 -178.6(3) . . . . ?
C1 C2 C3 C4 -1.0(5) . . . . ?
C1 C2 C3 O3 -175.0(3) . . . . ?
C8 O3 C3 C2 -143.6(3) . . . . ?
C8 O3 C3 C4 42.4(5) . . . . ?
C2 C3 C4 C5 1.1(5) . . . . ?
O3 C3 C4 C5 174.8(3) . . . . ?
C15 O4 C5 C6 21.0(5) . . . . ?
C15 O4 C5 C4 -163.3(3) . . . . ?
C3 C4 C5 C6 -1.2(5) . . . . ?
C3 C4 C5 O4 -177.0(3) . . . . ?
O4 C5 C6 C1 176.7(3) . . . . ?
C4 C5 C6 C1 1.2(5) . . . . ?
C2 C1 C6 C5 -1.1(5) . . . . ?
C7 C1 C6 C5 178.5(3) . . . . ?
C6 C1 C7 O2 -5.1(5) . . . . ?
C2 C1 C7 O2 174.4(3) . . . . ?
C6 C1 C7 O1 175.0(3) . . . . ?
C2 C1 C7 O1 -5.4(5) . . . . ?
C3 O3 C8 C9 39.1(5) . . . . ?
C3 O3 C8 C13 -144.7(3) . . . . ?
C13 C8 C9 C10 -2.6(5) . . . . ?
O3 C8 C9 C10 173.4(3) . . . . ?
C8 C9 C10 C11 0.4(5) . . . . ?
C8 C9 C10 C14 -178.3(3) . . . . ?
C9 C10 C11 C12 1.6(5) . . . . ?
C14 C10 C11 C12 -179.7(3) . . . . ?
C10 C11 C12 C13 -1.5(5) . . . . ?
C9 C8 C13 C12 2.8(6) . . . . ?
O3 C8 C13 C12 -173.4(3) . . . . ?
C11 C12 C13 C8 -0.7(6) . . . . ?
Mn1 O6 C14 O5 -62.7(5) 2_666 . . . ?
Mn1 O6 C14 C10 119.3(3) 2_666 . . . ?
Mn1 O5 C14 O6 7.3(6) . . . . ?
Mn1 O5 C14 C10 -174.7(3) . . . . ?
C11 C10 C14 O6 -18.9(5) . . . . ?
C9 C10 C14 O6 159.7(3) . . . . ?
C11 C10 C14 O5 163.0(3) . . . . ?
C9 C10 C14 O5 -18.4(4) . . . . ?
C5 O4 C15 C20 -109.2(4) . . . . ?
C5 O4 C15 C16 74.7(4) . . . . ?
C20 C15 C16 C17 -0.2(6) . . . . ?
O4 C15 C16 C17 175.8(3) . . . . ?
C15 C16 C17 C18 -0.4(6) . . . . ?
C15 C16 C17 C21 -179.6(4) . . . . ?
C16 C17 C18 C19 1.1(7) . . . . ?
C21 C17 C18 C19 -179.6(4) . . . . ?
C17 C18 C19 C20 -1.3(8) . . . . ?
C16 C15 C20 C19 0.1(6) . . . . ?
O4 C15 C20 C19 -176.0(4) . . . . ?
C18 C19 C20 C15 0.7(7) . . . . ?
C16 C17 C21 O8 -174.3(4) . . . . ?
C18 C17 C21 O8 6.5(7) . . . . ?
C16 C17 C21 O7 6.3(6) . . . . ?
C18 C17 C21 O7 -172.9(4) . . . . ?
C23 N1 C22 N2 0.2(4) . . . . ?
Mn1 N1 C22 N2 -174.2(2) . . . . ?
C24 N2 C22 N1 -0.5(4) . . . . ?
C25 N2 C22 N1 -178.6(3) . . . . ?
C22 N1 C23 C24 0.1(4) . . . . ?
Mn1 N1 C23 C24 174.8(2) . . . . ?
N1 C23 C24 N2 -0.4(4) . . . . ?
C22 N2 C24 C23 0.5(4) . . . . ?
C25 N2 C24 C23 178.6(3) . . . . ?
C22 N2 C25 C30 -30.0(5) . . . . ?
C24 N2 C25 C30 152.2(4) . . . . ?
C22 N2 C25 C26 148.2(3) . . . . ?
C24 N2 C25 C26 -29.5(5) . . . . ?
C30 C25 C26 C27 1.1(5) . . . . ?
N2 C25 C26 C27 -177.2(3) . . . . ?
C25 C26 C27 C28 0.3(5) . . . . ?
C26 C27 C28 C29 -1.5(6) . . . . ?
C26 C27 C28 N3 179.5(3) . . . . ?
C33 N3 C28 C27 22.3(5) 1_545 . . . ?
C31 N3 C28 C27 -156.7(4) . . . . ?
C33 N3 C28 C29 -156.6(4) 1_545 . . . ?
C31 N3 C28 C29 24.4(6) . . . . ?
C27 C28 C29 C30 1.5(6) . . . . ?
N3 C28 C29 C30 -179.6(3) . . . . ?
C26 C25 C30 C29 -1.1(6) . . . . ?
N2 C25 C30 C29 177.1(3) . . . . ?
C28 C29 C30 C25 -0.1(6) . . . . ?
C33 N3 C31 C32 0.2(5) 1_545 . . 1_545 ?
C28 N3 C31 C32 179.4(4) . . . 1_545 ?
C33 N4 C32 C31 -2.2(5) . . . 1_565 ?
Mn1 N4 C32 C31 175.5(3) . . . 1_565 ?
C32 N4 C33 N3 2.3(4) . . . 1_565 ?
Mn1 N4 C33 N3 -175.6(2) . . . 1_565 ?
C35 N5 C34 N6 0.7(5) . . . . ?
Mn1 N5 C34 N6 167.8(2) . . . . ?
C36 N6 C34 N5 -0.2(5) . . . . ?
C37 N6 C34 N5 -176.5(3) . . . . ?
C34 N5 C35 C36 -0.9(5) . . . . ?
Mn1 N5 C35 C36 -167.1(3) . . . . ?
N5 C35 C36 N6 0.8(5) . . . . ?
C34 N6 C36 C35 -0.4(5) . . . . ?
C37 N6 C36 C35 175.7(4) . . . . ?
C34 N6 C37 C38 -43.7(5) . . . . ?
C36 N6 C37 C38 140.9(4) . . . . ?
C34 N6 C37 C39 133.4(4) . . . . ?
C36 N6 C37 C39 -42.1(6) . . . . ?
C39 C37 C38 C39 -0.9(6) . . . 2 ?
N6 C37 C38 C39 176.1(3) . . . 2 ?
C38 C37 C39 C38 0.9(6) . . . 2 ?
N6 C37 C39 C38 -176.1(3) . . . 2 ?
